data_2228035
loop_
_publ_author_name
'Mendon\,ca Junior, Francisco J.B.'
'do Lima, Maria'
'Galdino, Suely L.'
'Pitta, Ivan R.'
'de Simone, Carlos A.'

_publ_section_title
;
 2-(2-Nitroanilino)-4,5,6,7-tetrahydrobenzo[<i>b</i>]thiophene-3-carbonitrile
;
_journal_coeditor_code TK2704
_journal_issue 10
_journal_name_full 'Acta Crystallographica Section E'
_journal_page_first o2543
_journal_paper_doi 10.1107/S1600536810035439
_journal_volume 66
_journal_year 2010
_chemical_formula_iupac 'C15 H13 N3 O2 S'
_chemical_formula_moiety 'C15 H13 N3 O2 S'
_chemical_formula_sum 'C15 H13 N3 O2 S'
_chemical_formula_weight 299.34
_chemical_name_systematic
;
2-(2-Nitroanilino)-4,5,6,7-tetrahydrobenzo[<i>b</i>]thiophene-3-carbonitrile
;
_space_group_IT_number 14
_symmetry_cell_setting monoclinic
_symmetry_space_group_name_Hall '-P 2ybc'
_symmetry_space_group_name_H-M 'P 1 21/c 1'
_atom_sites_solution_hydrogens geom
_atom_sites_solution_primary direct
_atom_sites_solution_secondary difmap
_audit_creation_method SHELXL-97
_cell_angle_alpha 90.00
_cell_angle_beta 106.794(2)
_cell_angle_gamma 90.00
_cell_formula_units_Z 4
_cell_length_a 13.2764(4)
_cell_length_b 13.4447(7)
_cell_length_c 8.2237(4)
_cell_measurement_reflns_used 4953
_cell_measurement_temperature 295(2)
_cell_measurement_theta_max 27.48
_cell_measurement_theta_min 2.91
_cell_volume 1405.30(11)
_computing_cell_refinement 'SCALEPACK (Otwinowski & Minor, 1997)'
_computing_data_collection 'COLLECT (Nonius, 1997)'
_computing_data_reduction 'DENZO (Otwinowski & Minor, 1997) and SCALEPACK'
_computing_molecular_graphics 'ORTEP-3 for Windows (Farrugia, 1997)'
_computing_publication_material 'WinGX (Farrugia, 1999)'
_computing_structure_refinement 'SHELXL97 (Sheldrick, 2008)'
_computing_structure_solution 'SHELXS97 (Sheldrick, 2008)'
_diffrn_ambient_temperature 295
_diffrn_detector_area_resol_mean 9
_diffrn_measured_fraction_theta_full 0.967
_diffrn_measured_fraction_theta_max 0.967
_diffrn_measurement_device_type 'Nonius KappaCCD'
_diffrn_measurement_method 'CCD rotation images,thick slices'
_diffrn_radiation_monochromator 'horizonally mounted graphite crystal'
_diffrn_radiation_source 'Enraf Nonius FR590'
_diffrn_radiation_type MoK\a
_diffrn_radiation_wavelength 0.71073
_diffrn_reflns_av_R_equivalents 0.0513
_diffrn_reflns_av_sigmaI/netI 0.0431
_diffrn_reflns_limit_h_max 17
_diffrn_reflns_limit_h_min -17
_diffrn_reflns_limit_k_max 17
_diffrn_reflns_limit_k_min -17
_diffrn_reflns_limit_l_max 10
_diffrn_reflns_limit_l_min -9
_diffrn_reflns_number 9590
_diffrn_reflns_theta_full 27.51
_diffrn_reflns_theta_max 27.51
_diffrn_reflns_theta_min 3.00
_exptl_absorpt_coefficient_mu 0.238
_exptl_absorpt_correction_type none
_exptl_crystal_colour yellow
_exptl_crystal_density_diffrn 1.415
_exptl_crystal_density_method 'not measured'
_exptl_crystal_description prism
_exptl_crystal_F_000 624
_exptl_crystal_size_max 0.265
_exptl_crystal_size_mid 0.187
_exptl_crystal_size_min 0.171
_refine_diff_density_max 0.454
_refine_diff_density_min -0.382
_refine_ls_extinction_coef 0.133(13)
_refine_ls_extinction_expression Fc^*^=kFc[1+0.001xFc^2^\l^3^/sin(2\q)]^-1/4^
_refine_ls_extinction_method 'SHELXL97 (Sheldrick, 2008)'
_refine_ls_goodness_of_fit_ref 1.062
_refine_ls_hydrogen_treatment constr
_refine_ls_matrix_type full
_refine_ls_number_parameters 192
_refine_ls_number_reflns 3241
_refine_ls_number_restraints 0
_refine_ls_restrained_S_all 1.062
_refine_ls_R_factor_all 0.0781
_refine_ls_R_factor_gt 0.0572
_refine_ls_shift/su_max 0.000
_refine_ls_shift/su_mean 0.000
_refine_ls_structure_factor_coef Fsqd
_refine_ls_weighting_details 'calc w=1/[\s^2^(Fo^2^)+(0.1015P)^2^+0.2662P] where P=(Fo^2^+2Fc^2^)/3'
_refine_ls_weighting_scheme calc
_refine_ls_wR_factor_gt 0.1527
_refine_ls_wR_factor_ref 0.1741
_reflns_number_gt 2351
_reflns_number_total 3241
_reflns_threshold_expression I>2sigma(I)
_cod_data_source_file tk2704.cif
_cod_data_source_block I
_cod_original_sg_symbol_H-M 'P 21/c'
_cod_database_code 2228035
_cod_database_fobs_code 2228035

loop_
_symmetry_equiv_pos_as_xyz
'x, y, z'
'-x, y+1/2, -z+1/2'
'-x, -y, -z'
'x, -y-1/2, z-1/2'

loop_
_atom_site_type_symbol
_atom_site_label
_atom_site_fract_x
_atom_site_fract_y
_atom_site_fract_z
_atom_site_U_iso_or_equiv
_atom_site_adp_type
_atom_site_calc_flag
_atom_site_refinement_flags
_atom_site_occupancy
_atom_site_disorder_assembly
_atom_site_disorder_group
C C1 -0.22931(15) -0.11377(16) -0.8690(3) 0.0489(5) Uani d . 1 . .
C C2 -0.17013(15) -0.19140(16) -0.7859(2) 0.0470(5) Uani d . 1 . .
C C3 -0.06070(15) -0.16847(17) -0.7171(3) 0.0494(5) Uani d . 1 . .
C C4 0.02377(17) -0.2391(2) -0.6205(3) 0.0620(6) Uani d . 1 . .
H H4A 0.0009 -0.2717 -0.5322 0.074 Uiso calc R 1 . .
H H4B 0.0352 -0.2898 -0.6972 0.074 Uiso calc R 1 . .
C C5 0.1254(2) -0.1846(3) -0.5417(5) 0.1058(12) Uani d . 1 . .
H H5A 0.1231 -0.1586 -0.4328 0.127 Uiso calc R 1 . .
H H5B 0.1823 -0.2325 -0.5196 0.127 Uiso calc R 1 . .
C C6 0.1505(2) -0.1041(3) -0.6378(6) 0.1056(13) Uani d . 1 . .
H H6A 0.1667 -0.1319 -0.7362 0.127 Uiso calc R 1 . .
H H6B 0.2138 -0.0720 -0.5686 0.127 Uiso calc R 1 . .
C C7 0.06661(19) -0.0251(2) -0.6990(4) 0.0700(7) Uani d . 1 . .
H H7A 0.0705 0.0225 -0.6088 0.084 Uiso calc R 1 . .
H H7B 0.0783 0.0102 -0.7948 0.084 Uiso calc R 1 . .
C C8 -0.04015(15) -0.07297(18) -0.7510(3) 0.0540(5) Uani d . 1 . .
C C9 -0.41366(15) -0.11662(14) -0.8689(3) 0.0449(5) Uani d . 1 . .
C C10 -0.38494(18) -0.10942(18) -0.6915(3) 0.0560(6) Uani d . 1 . .
H H10 -0.3142 -0.1031 -0.6314 0.067 Uiso calc R 1 . .
C C11 -0.4588(2) -0.1114(2) -0.6043(3) 0.0649(6) Uani d . 1 . .
H H11 -0.4374 -0.1062 -0.4865 0.078 Uiso calc R 1 . .
C C12 -0.5649(2) -0.1210(2) -0.6897(4) 0.0703(7) Uani d . 1 . .
H H12 -0.6145 -0.1229 -0.6298 0.084 Uiso calc R 1 . .
C C13 -0.59545(18) -0.12779(18) -0.8620(4) 0.0622(6) Uani d . 1 . .
H H13 -0.6665 -0.1338 -0.9202 0.075 Uiso calc R 1 . .
C C14 -0.52138(16) -0.12570(15) -0.9526(3) 0.0486(5) Uani d . 1 . .
C C15 -0.21465(15) -0.28666(18) -0.7727(3) 0.0519(5) Uani d . 1 . .
N N1 -0.25004(17) -0.36281(16) -0.7606(3) 0.0673(6) Uani d . 1 . .
N N2 -0.33714(13) -0.11309(15) -0.9523(2) 0.0524(5) Uani d . 1 . .
H H2 -0.3569 -0.1103 -1.0614 0.063 Uiso calc R 1 . .
N N3 -0.56173(15) -0.13233(14) -1.1361(3) 0.0572(5) Uani d . 1 . .
O O1 -0.49971(14) -0.12880(15) -1.2218(2) 0.0713(5) Uani d . 1 . .
O O2 -0.65641(14) -0.14080(17) -1.2012(3) 0.0866(6) Uani d . 1 . .
S S1 -0.15219(4) -0.01029(5) -0.86321(8) 0.0610(3) Uani d . 1 . .

loop_
_atom_site_aniso_label
_atom_site_aniso_U_11
_atom_site_aniso_U_22
_atom_site_aniso_U_33
_atom_site_aniso_U_12
_atom_site_aniso_U_13
_atom_site_aniso_U_23
C1 0.0350(10) 0.0626(12) 0.0490(11) 0.0004(8) 0.0119(8) 0.0021(9)
C2 0.0348(9) 0.0602(12) 0.0452(10) 0.0001(8) 0.0105(8) 0.0005(9)
C3 0.0342(10) 0.0649(12) 0.0479(10) 0.0015(8) 0.0103(8) -0.0039(9)
C4 0.0414(11) 0.0756(15) 0.0637(13) 0.0065(10) 0.0066(10) 0.0019(12)
C5 0.0452(15) 0.113(3) 0.134(3) 0.0006(15) -0.0129(17) 0.017(2)
C6 0.0401(14) 0.111(3) 0.155(4) -0.0094(14) 0.0110(17) 0.012(2)
C7 0.0415(11) 0.0811(17) 0.0843(17) -0.0116(11) 0.0133(11) -0.0086(14)
C8 0.0371(10) 0.0652(13) 0.0598(12) -0.0011(9) 0.0140(9) -0.0044(10)
C9 0.0365(9) 0.0465(10) 0.0504(10) 0.0035(7) 0.0104(8) 0.0042(8)
C10 0.0433(11) 0.0699(14) 0.0537(12) 0.0050(10) 0.0123(9) 0.0017(10)
C11 0.0588(14) 0.0817(17) 0.0590(13) 0.0141(12) 0.0246(11) 0.0063(12)
C12 0.0552(14) 0.0834(18) 0.0825(18) 0.0101(12) 0.0363(13) 0.0121(14)
C13 0.0391(11) 0.0643(14) 0.0836(17) 0.0018(9) 0.0182(11) 0.0075(12)
C14 0.0375(10) 0.0461(10) 0.0590(12) 0.0030(8) 0.0088(9) 0.0038(9)
C15 0.0373(10) 0.0654(13) 0.0502(11) 0.0030(9) 0.0081(8) 0.0052(10)
N1 0.0534(11) 0.0684(13) 0.0759(13) -0.0033(10) 0.0121(10) 0.0102(10)
N2 0.0335(8) 0.0765(12) 0.0444(9) 0.0030(8) 0.0069(7) 0.0035(8)
N3 0.0420(9) 0.0574(11) 0.0631(11) 0.0020(8) 0.0010(8) -0.0018(9)
O1 0.0580(10) 0.0953(14) 0.0540(9) -0.0013(9) 0.0056(8) 0.0017(9)
O2 0.0413(9) 0.1135(16) 0.0871(13) 0.0028(9) -0.0099(9) -0.0141(11)
S1 0.0445(4) 0.0594(4) 0.0757(5) -0.0014(2) 0.0119(3) 0.0052(3)

loop_
_atom_type_symbol
_atom_type_description
_atom_type_scat_dispersion_real
_atom_type_scat_dispersion_imag
_atom_type_scat_source
C C 0.0033 0.0016 'International Tables Vol C Tables 4.2.6.8 and 6.1.1.4'
H H 0.0000 0.0000 'International Tables Vol C Tables 4.2.6.8 and 6.1.1.4'
N N 0.0061 0.0033 'International Tables Vol C Tables 4.2.6.8 and 6.1.1.4'
O O 0.0106 0.0060 'International Tables Vol C Tables 4.2.6.8 and 6.1.1.4'
S S 0.1246 0.1234 'International Tables Vol C Tables 4.2.6.8 and 6.1.1.4'

loop_
_geom_angle_atom_site_label_1
_geom_angle_atom_site_label_2
_geom_angle_atom_site_label_3
_geom_angle_site_symmetry_1
_geom_angle_site_symmetry_3
_geom_angle
_geom_angle_publ_flag
C2 C1 N2 . . 127.62(19) ?
C2 C1 S1 . . 110.65(15) ?
N2 C1 S1 . . 121.72(16) ?
C1 C2 C15 . . 122.20(18) ?
C1 C2 C3 . . 113.87(19) ?
C15 C2 C3 . . 123.92(19) ?
C8 C3 C2 . . 111.30(19) ?
C8 C3 C4 . . 122.69(19) ?
C2 C3 C4 . . 126.0(2) ?
C5 C4 C3 . . 111.0(2) ?
C5 C4 H4A . . 109.4 ?
C3 C4 H4A . . 109.4 ?
C5 C4 H4B . . 109.4 ?
C3 C4 H4B . . 109.4 ?
H4A C4 H4B . . 108.0 ?
C6 C5 C4 . . 116.8(3) ?
C6 C5 H5A . . 108.1 ?
C4 C5 H5A . . 108.1 ?
C6 C5 H5B . . 108.1 ?
C4 C5 H5B . . 108.1 ?
H5A C5 H5B . . 107.3 ?
C5 C6 C7 . . 116.4(3) ?
C5 C6 H6A . . 108.2 ?
C7 C6 H6A . . 108.2 ?
C5 C6 H6B . . 108.2 ?
C7 C6 H6B . . 108.2 ?
H6A C6 H6B . . 107.3 ?
C8 C7 C6 . . 109.7(2) ?
C8 C7 H7A . . 109.7 ?
C6 C7 H7A . . 109.7 ?
C8 C7 H7B . . 109.7 ?
C6 C7 H7B . . 109.7 ?
H7A C7 H7B . . 108.2 ?
C3 C8 C7 . . 125.1(2) ?
C3 C8 S1 . . 112.21(15) ?
C7 C8 S1 . . 122.6(2) ?
N2 C9 C10 . . 119.80(18) ?
N2 C9 C14 . . 123.48(19) ?
C10 C9 C14 . . 116.71(19) ?
C11 C10 C9 . . 121.5(2) ?
C11 C10 H10 . . 119.2 ?
C9 C10 H10 . . 119.2 ?
C10 C11 C12 . . 120.8(2) ?
C10 C11 H11 . . 119.6 ?
C12 C11 H11 . . 119.6 ?
C13 C12 C11 . . 119.2(2) ?
C13 C12 H12 . . 120.4 ?
C11 C12 H12 . . 120.4 ?
C12 C13 C14 . . 120.7(2) ?
C12 C13 H13 . . 119.6 ?
C14 C13 H13 . . 119.6 ?
C13 C14 C9 . . 121.1(2) ?
C13 C14 N3 . . 116.7(2) ?
C9 C14 N3 . . 122.25(19) ?
N1 C15 C2 . . 179.4(2) ?
C9 N2 C1 . . 123.57(17) ?
C9 N2 H2 . . 118.2 ?
C1 N2 H2 . . 118.2 ?
O2 N3 O1 . . 121.8(2) ?
O2 N3 C14 . . 119.0(2) ?
O1 N3 C14 . . 119.12(18) ?
C1 S1 C8 . . 91.95(10) ?

loop_
_geom_bond_atom_site_label_1
_geom_bond_atom_site_label_2
_geom_bond_site_symmetry_2
_geom_bond_distance
_geom_bond_publ_flag
C1 C2 . 1.365(3) ?
C1 N2 . 1.397(2) ?
C1 S1 . 1.720(2) ?
C2 C15 . 1.428(3) ?
C2 C3 . 1.432(3) ?
C3 C8 . 1.358(3) ?
C3 C4 . 1.508(3) ?
C4 C5 . 1.507(4) ?
C4 H4A . 0.9700 ?
C4 H4B . 0.9700 ?
C5 C6 . 1.436(5) ?
C5 H5A . 0.9700 ?
C5 H5B . 0.9700 ?
C6 C7 . 1.516(4) ?
C6 H6A . 0.9700 ?
C6 H6B . 0.9700 ?
C7 C8 . 1.502(3) ?
C7 H7A . 0.9700 ?
C7 H7B . 0.9700 ?
C8 S1 . 1.727(2) ?
C9 N2 . 1.381(2) ?
C9 C10 . 1.401(3) ?
C9 C14 . 1.402(3) ?
C10 C11 . 1.372(3) ?
C10 H10 . 0.9300 ?
C11 C12 . 1.386(4) ?
C11 H11 . 0.9300 ?
C12 C13 . 1.360(4) ?
C12 H12 . 0.9300 ?
C13 C14 . 1.395(3) ?
C13 H13 . 0.9300 ?
C14 N3 . 1.451(3) ?
C15 N1 . 1.143(3) ?
N2 H2 . 0.8600 ?
N3 O2 . 1.221(3) ?
N3 O1 . 1.230(3) ?

loop_
_geom_hbond_atom_site_label_D
_geom_hbond_atom_site_label_H
_geom_hbond_atom_site_label_A
_geom_hbond_site_symmetry_A
_geom_hbond_distance_DH
_geom_hbond_distance_HA
_geom_hbond_distance_DA
_geom_hbond_angle_DHA
_geom_hbond_publ_flag
N2 H2 N1 4_555 0.86 2.48 3.093(3) 129 yes
C11 H11 O1 1_556 0.93 2.56 3.351(3) 143 yes

loop_
_cod_related_entry_id
_cod_related_entry_database
_cod_related_entry_code
1 ChemSpider 3199115
